data_7121998
loop_
_publ_author_name
'Mishra, Manish Kumar'
'Kadambi, Sourabh B.'
'Ramamurty, Upadrasta'
'Ghosh, Soumyajit'

_publ_section_title
;
 Elastic flexibility tuning via interaction factor modulation in molecular
 crystals.
;
_journal_issue 65
_journal_name_full 'Chemical communications (Cambridge, England)'
_journal_page_first 9047
_journal_page_last 9050
_journal_paper_doi 10.1039/c8cc04132f
_journal_volume 54
_journal_year 2018
_chemical_formula_sum 'C13 H8 Cl2 I N'
_chemical_formula_weight 376.00
_space_group_crystal_system monoclinic
_space_group_IT_number 14
_space_group_name_Hall '-P 2yn'
_space_group_name_H-M_alt 'P 1 21/n 1'
_symmetry_space_group_name_Hall '-P 2yn'
_symmetry_space_group_name_H-M 'P 1 21/n 1'
_atom_sites_solution_hydrogens mixed
_audit_creation_method SHELXL-2016/6
_audit_update_record
;
2018-05-22 deposited with the CCDC.
2018-07-18 downloaded from the CCDC.
;
_cell_angle_alpha 90
_cell_angle_beta 96.954(5)
_cell_angle_gamma 90
_cell_formula_units_Z 4
_cell_length_a 4.100(3)
_cell_length_b 22.199(14)
_cell_length_c 14.223(9)
_cell_measurement_reflns_used 2710
_cell_measurement_temperature 100(2)
_cell_measurement_theta_max 27.481
_cell_measurement_theta_min 1.6
_cell_volume 1285.0(15)
_computing_structure_refinement 'SHELXL-2016/6 (Sheldrick, 2016)'
_diffrn_ambient_temperature 100(2)
_diffrn_measured_fraction_theta_full 0.999
_diffrn_measured_fraction_theta_max 0.997
_diffrn_measurement_device_type 'Bruker P4'
_diffrn_measurement_method '\w scans'
_diffrn_radiation_type MoK\a
_diffrn_radiation_wavelength 0.71073
_diffrn_reflns_av_R_equivalents 0.0463
_diffrn_reflns_av_unetI/netI 0.0380
_diffrn_reflns_Laue_measured_fraction_full 0.999
_diffrn_reflns_Laue_measured_fraction_max 0.997
_diffrn_reflns_limit_h_max 5
_diffrn_reflns_limit_h_min -5
_diffrn_reflns_limit_k_max 28
_diffrn_reflns_limit_k_min -28
_diffrn_reflns_limit_l_max 18
_diffrn_reflns_limit_l_min -18
_diffrn_reflns_number 13081
_diffrn_reflns_point_group_measured_fraction_full 0.999
_diffrn_reflns_point_group_measured_fraction_max 0.997
_diffrn_reflns_theta_full 25.242
_diffrn_reflns_theta_max 27.481
_diffrn_reflns_theta_min 1.709
_diffrn_source 'sealed tube'
_exptl_absorpt_coefficient_mu 2.883
_exptl_absorpt_correction_type multi-scan
_exptl_absorpt_process_details 'North et al., 1968'
_exptl_crystal_colour Colorless
_exptl_crystal_density_diffrn 1.944
_exptl_crystal_density_method none
_exptl_crystal_description Acicular
_exptl_crystal_F_000 720
_exptl_crystal_size_max 0.400
_exptl_crystal_size_mid 0.030
_exptl_crystal_size_min 0.020
_exptl_transmission_factor_max 0.944
_exptl_transmission_factor_min 0.901
_refine_diff_density_max 0.786
_refine_diff_density_min -0.935
_refine_diff_density_rms 0.163
_refine_ls_extinction_method none
_refine_ls_goodness_of_fit_ref 1.209
_refine_ls_hydrogen_treatment mixed
_refine_ls_matrix_type full
_refine_ls_number_parameters 158
_refine_ls_number_reflns 2945
_refine_ls_number_restraints 0
_refine_ls_restrained_S_all 1.209
_refine_ls_R_factor_all 0.0378
_refine_ls_R_factor_gt 0.0326
_refine_ls_shift/su_max 0.001
_refine_ls_shift/su_mean 0.000
_refine_ls_structure_factor_coef Fsqd
_refine_ls_weighting_details 'w=1/[\s^2^(Fo^2^)+(0.0537P)^2^+0.7831P] where P=(Fo^2^+2Fc^2^)/3'
_refine_ls_weighting_scheme calc
_refine_ls_wR_factor_gt 0.0881
_refine_ls_wR_factor_ref 0.1113
_reflns_Friedel_coverage 0.000
_reflns_number_gt 2710
_reflns_number_total 2945
_reflns_threshold_expression 'I > 2\s(I)'
_cod_data_source_file c8cc04132f3.cif
_cod_data_source_block CHNClI-EC2
_cod_depositor_comments 'Adding full bibliography for 7121996--7121999.cif.'
_cod_original_cell_volume 1284.9(14)
_cod_database_code 7121998
_shelx_shelxl_version_number 2016/6
_shelx_space_group_comment
;
The symmetry employed for this shelxl refinement is uniquely defined
by the following loop, which should always be used as a source of
symmetry information in preference to the above space-group names.
They are only intended as comments.
;
_shelx_estimated_absorpt_t_min 0.392
_shelx_estimated_absorpt_t_max 0.945

loop_
_space_group_symop_operation_xyz
'x, y, z'
'-x+1/2, y+1/2, -z+1/2'
'-x, -y, -z'
'x-1/2, -y-1/2, z-1/2'

loop_
_atom_site_label
_atom_site_type_symbol
_atom_site_fract_x
_atom_site_fract_y
_atom_site_fract_z
_atom_site_U_iso_or_equiv
_atom_site_adp_type
_atom_site_occupancy
_atom_site_site_symmetry_order
_atom_site_calc_flag
_atom_site_refinement_flags_posn
_atom_site_refinement_flags_adp
I1 I 0.60389(6) 0.72159(2) 0.57065(2) 0.02903(13) Uani 1 1 d . .
C1 C 0.4051(9) 0.79908(16) 0.5008(3) 0.0221(7) Uani 1 1 d . .
C2 C 0.4567(10) 0.85495(18) 0.5437(3) 0.0246(8) Uani 1 1 d . .
H2 H 0.572520 0.858263 0.603888 0.030 Uiso 1 1 calc R U
C6 C 0.2364(10) 0.79350(18) 0.4106(3) 0.0256(8) Uani 1 1 d . .
H6 H 0.207571 0.755821 0.382245 0.031 Uiso 1 1 calc R U
N1 N 0.0460(9) 0.95529(15) 0.3584(2) 0.0233(7) Uani 1 1 d . .
C4 C 0.1544(9) 0.90118(17) 0.4057(3) 0.0217(7) Uani 1 1 d . .
C5 C 0.1114(10) 0.84449(18) 0.3633(3) 0.0258(8) Uani 1 1 d . .
H5 H -0.001985 0.841027 0.302806 0.031 Uiso 1 1 calc R U
C3 C 0.3318(10) 0.90601(17) 0.4949(3) 0.0243(8) Uani 1 1 d . .
H3 H 0.367801 0.943792 0.522500 0.029 Uiso 1 1 calc R U
C7 C -0.2052(10) 0.95273(17) 0.2959(3) 0.0214(7) Uani 1 1 d . .
Cl2 Cl -0.7078(3) 0.93067(4) 0.12057(7) 0.0303(2) Uani 1 1 d . .
C8 C -0.3165(9) 1.00553(17) 0.2386(3) 0.0208(7) Uani 1 1 d . .
C13 C -0.1891(9) 1.06241(17) 0.2629(3) 0.0212(7) Uani 1 1 d . .
H13 H -0.040312 1.067343 0.317121 0.025 Uiso 1 1 calc R U
C12 C -0.2847(10) 1.11157(17) 0.2061(3) 0.0231(7) Uani 1 1 d . .
C10 C -0.6317(10) 1.04978(18) 0.0990(3) 0.0252(8) Uani 1 1 d . .
H10 H -0.778833 1.045216 0.044399 0.030 Uiso 1 1 calc R U
Cl1 Cl -0.1255(3) 1.18199(4) 0.23860(7) 0.0317(2) Uani 1 1 d . .
C11 C -0.5019(10) 1.10559(19) 0.1246(3) 0.0262(8) Uani 1 1 d . .
H11 H -0.560448 1.139062 0.086951 0.031 Uiso 1 1 calc R U
C9 C -0.5386(9) 1.00036(17) 0.1565(3) 0.0217(7) Uani 1 1 d . .
H7 H -0.319(13) 0.920(2) 0.293(4) 0.039(14) Uiso 1 1 d . .

loop_
_atom_site_aniso_label
_atom_site_aniso_U_11
_atom_site_aniso_U_22
_atom_site_aniso_U_33
_atom_site_aniso_U_23
_atom_site_aniso_U_13
_atom_site_aniso_U_12
I1 0.02607(19) 0.02063(19) 0.0392(2) 0.00623(9) -0.00094(13) 0.00444(8)
C1 0.0212(18) 0.0172(17) 0.0278(19) 0.0069(14) 0.0031(15) 0.0037(14)
C2 0.0281(19) 0.0229(18) 0.0218(17) 0.0021(14) -0.0015(15) -0.0021(15)
C6 0.029(2) 0.0179(17) 0.030(2) -0.0005(15) 0.0020(16) 0.0027(16)
N1 0.0300(18) 0.0188(15) 0.0215(15) 0.0031(12) 0.0042(13) 0.0030(13)
C4 0.0246(18) 0.0193(17) 0.0216(17) 0.0039(14) 0.0047(14) 0.0000(15)
C5 0.031(2) 0.0235(19) 0.0225(18) -0.0012(14) 0.0004(15) 0.0016(16)
C3 0.032(2) 0.0180(17) 0.0221(18) -0.0012(13) 0.0012(15) -0.0021(15)
C7 0.0203(17) 0.0214(18) 0.0232(18) 0.0022(14) 0.0056(14) 0.0006(15)
Cl2 0.0379(5) 0.0246(5) 0.0274(5) -0.0044(3) 0.0001(4) -0.0049(4)
C8 0.0224(17) 0.0200(18) 0.0208(17) 0.0031(13) 0.0066(14) 0.0012(14)
C13 0.0220(17) 0.0218(18) 0.0197(17) 0.0009(13) 0.0019(14) 0.0028(14)
C12 0.0231(18) 0.0192(17) 0.0279(19) 0.0018(14) 0.0064(15) 0.0019(14)
C10 0.026(2) 0.029(2) 0.0193(17) 0.0029(15) 0.0002(15) 0.0046(16)
Cl1 0.0379(5) 0.0192(5) 0.0376(5) 0.0023(4) 0.0025(4) -0.0036(4)
C11 0.030(2) 0.0230(19) 0.0263(19) 0.0055(15) 0.0066(16) 0.0070(16)
C9 0.0226(18) 0.0211(18) 0.0219(18) 0.0001(14) 0.0040(14) 0.0010(14)

loop_
_atom_type_symbol
_atom_type_description
_atom_type_scat_dispersion_real
_atom_type_scat_dispersion_imag
_atom_type_scat_source
C C 0.0033 0.0016 'International Tables Vol C Tables 4.2.6.8 and 6.1.1.4'
H H 0.0000 0.0000 'International Tables Vol C Tables 4.2.6.8 and 6.1.1.4'
N N 0.0061 0.0033 'International Tables Vol C Tables 4.2.6.8 and 6.1.1.4'
Cl Cl 0.1484 0.1585 'International Tables Vol C Tables 4.2.6.8 and 6.1.1.4'
I I -0.4742 1.8119 'International Tables Vol C Tables 4.2.6.8 and 6.1.1.4'

loop_
_geom_angle_atom_site_label_1
_geom_angle_atom_site_label_2
_geom_angle_atom_site_label_3
_geom_angle
C6 C1 C2 121.3(3)
C6 C1 I1 119.1(3)
C2 C1 I1 119.6(3)
C1 C2 C3 118.7(3)
C5 C6 C1 119.4(4)
C7 N1 C4 118.1(3)
C3 C4 C5 119.3(3)
C3 C4 N1 117.8(3)
C5 C4 N1 122.7(3)
C6 C5 C4 120.4(4)
C4 C3 C2 120.8(3)
N1 C7 C8 121.4(4)
C13 C8 C9 118.0(4)
C13 C8 C7 120.2(4)
C9 C8 C7 121.8(4)
C12 C13 C8 119.9(4)
C11 C12 C13 121.5(4)
C11 C12 Cl1 119.6(3)
C13 C12 Cl1 118.9(3)
C11 C10 C9 118.9(4)
C10 C11 C12 119.8(4)
C10 C9 C8 122.0(4)
C10 C9 Cl2 117.1(3)
C8 C9 Cl2 120.9(3)

loop_
_geom_bond_atom_site_label_1
_geom_bond_atom_site_label_2
_geom_bond_distance
I1 C1 2.101(4)
C1 C6 1.387(6)
C1 C2 1.387(5)
C2 C3 1.394(5)
C6 C5 1.383(6)
N1 C7 1.277(5)
N1 C4 1.421(5)
C4 C3 1.389(5)
C4 C5 1.397(5)
C7 C8 1.469(5)
Cl2 C9 1.746(4)
C8 C13 1.394(6)
C8 C9 1.395(5)
C13 C12 1.386(5)
C12 C11 1.381(6)
C12 Cl1 1.735(4)
C10 C11 1.379(6)
C10 C9 1.393(5)
